data_7242541
loop_
_publ_author_name
'Shu, Yuanhong'
'Ye, Kaiqi'
'Yue, Yuan'
'Sun, Jingbo'
'Wang, Haoran'
'Zhong, Jiangbin'
'Yang, Xiqiao'
'Gao, Hongqiang'
'Lu, Ran'

_publ_section_title
;
 Fluorine as a robust balancer for tuning the reactivity of
 topo-photoreactions of chalcones and the photomechanical effects of
 molecular crystals
;
_journal_issue 34
_journal_name_full CrystEngComm
_journal_page_first 5856
_journal_page_last 5868
_journal_paper_doi 10.1039/D1CE00086A
_journal_volume 23
_journal_year 2021
_chemical_formula_moiety 'C32 H24 F4 O4'
_chemical_formula_sum 'C32 H24 F4 O4'
_chemical_formula_weight 548.51
_space_group_crystal_system triclinic
_space_group_IT_number 2
_space_group_name_Hall '-P 1'
_space_group_name_H-M_alt 'P -1'
_atom_sites_solution_hydrogens geom
_atom_sites_solution_primary iterative
_audit_creation_date 2018-05-25
_audit_creation_method
;
Olex2 1.2
(compiled 2018.05.18 svn.r3508 for OlexSys, GUI svn.r5497)
;
_audit_update_record
;
2021-03-11 deposited with the CCDC.	2021-03-26 downloaded from the CCDC.
;
_cell_angle_alpha 115.013(4)
_cell_angle_beta 92.409(4)
_cell_angle_gamma 91.562(4)
_cell_formula_units_Z 2
_cell_length_a 9.0972(9)
_cell_length_b 11.7453(13)
_cell_length_c 13.5987(15)
_cell_measurement_reflns_used 9950
_cell_measurement_temperature 100(2)
_cell_measurement_theta_max 27.474
_cell_measurement_theta_min 2.877
_cell_volume 1313.9(2)
_computing_cell_refinement 'SAINT V8.38A (?, 2016)'
_computing_data_reduction 'SAINT V8.38A (?, 2016)'
_computing_molecular_graphics 'Olex2 (Dolomanov et al., 2009)'
_computing_publication_material 'Olex2 (Dolomanov et al., 2009)'
_computing_structure_refinement 'XL (Sheldrick, 2008)'
_computing_structure_solution 'olex2.solve (Bourhis et al., 2015)'
_diffrn_ambient_temperature 100.15
_diffrn_measured_fraction_theta_full 0.999
_diffrn_measured_fraction_theta_max 0.998
_diffrn_measurement_device_type 'Bruker APEX-II CCD'
_diffrn_measurement_method '\f and \w scans'
_diffrn_radiation_type MoK\a
_diffrn_radiation_wavelength 0.71073
_diffrn_reflns_av_R_equivalents 0.0509
_diffrn_reflns_av_unetI/netI 0.0340
_diffrn_reflns_Laue_measured_fraction_full 0.999
_diffrn_reflns_Laue_measured_fraction_max 0.998
_diffrn_reflns_limit_h_max 11
_diffrn_reflns_limit_h_min -11
_diffrn_reflns_limit_k_max 15
_diffrn_reflns_limit_k_min -15
_diffrn_reflns_limit_l_max 17
_diffrn_reflns_limit_l_min -17
_diffrn_reflns_number 42961
_diffrn_reflns_point_group_measured_fraction_full 0.999
_diffrn_reflns_point_group_measured_fraction_max 0.998
_diffrn_reflns_theta_full 25.242
_diffrn_reflns_theta_max 27.529
_diffrn_reflns_theta_min 2.709
_diffrn_standards_number 0
_exptl_absorpt_coefficient_mu 0.109
_exptl_absorpt_correction_type none
_exptl_crystal_colour colourless
_exptl_crystal_colour_primary colourless
_exptl_crystal_density_diffrn 1.386
_exptl_crystal_description needle
_exptl_crystal_F_000 568
_exptl_crystal_size_max 0.32
_exptl_crystal_size_mid 0.13
_exptl_crystal_size_min 0.11
_refine_diff_density_max 0.219
_refine_diff_density_min -0.219
_refine_diff_density_rms 0.038
_refine_ls_extinction_coef 0.0073(12)
_refine_ls_extinction_expression Fc^*^=kFc[1+0.001xFc^2^\l^3^/sin(2\q)]^-1/4^
_refine_ls_extinction_method 'SHELXL-2014/7 (Sheldrick 2014'
_refine_ls_goodness_of_fit_ref 1.013
_refine_ls_hydrogen_treatment constr
_refine_ls_matrix_type full
_refine_ls_number_parameters 364
_refine_ls_number_reflns 6038
_refine_ls_number_restraints 0
_refine_ls_restrained_S_all 1.013
_refine_ls_R_factor_all 0.0832
_refine_ls_R_factor_gt 0.0466
_refine_ls_shift/su_max 0.000
_refine_ls_shift/su_mean 0.000
_refine_ls_structure_factor_coef Fsqd
_refine_ls_weighting_details 'w=1/[\s^2^(Fo^2^)+(0.0431P)^2^+0.3803P] where P=(Fo^2^+2Fc^2^)/3'
_refine_ls_weighting_scheme calc
_refine_ls_wR_factor_gt 0.0996
_refine_ls_wR_factor_ref 0.1199
_reflns_Friedel_coverage 0.000
_reflns_number_gt 3932
_reflns_number_total 6038
_reflns_threshold_expression 'I > 2\s(I)'
_cod_data_source_file d1ce00086a31.cif
_cod_data_source_block D-2FChOMe-4
_cod_depositor_comments 'Adding full bibliography for 7242537--7242549.cif.'
_cod_database_code 7242541
_shelx_shelxl_version_number 2014/7
_shelx_space_group_comment
;
The symmetry employed for this shelxl refinement is uniquely defined
by the following loop, which should always be used as a source of
symmetry information in preference to the above space-group names.
They are only intended as comments.
;
_shelx_estimated_absorpt_t_max 0.988
_shelx_estimated_absorpt_t_min 0.966
_olex2_refinement_description
;
1. Fixed Uiso
 At 1.2 times of:
  All C(H) groups
 At 1.5 times of:
  All C(H,H,H) groups
2.a Ternary CH refined with riding coordinates:
 C7(H7), C8(H8), C16(H16), C23(H23)
2.b Aromatic/amide H refined with riding coordinates:
 C3(H3), C4(H4), C11(H11), C12(H12), C18(H18), C20(H20), C22(H22), C24(H24),
 C25(H25), C27(H27), C29(H29), C31(H31), C32(H32), C33(H33)
2.c Idealised Me refined as rotating group:
 C1(H1a,H1b,H1c), C15(H15a,H15b,H15c)
;
_olex2_submission_special_instructions 'No special instructions were received'

loop_
_space_group_symop_operation_xyz
'x, y, z'
'-x, -y, -z'

loop_
_atom_site_label
_atom_site_type_symbol
_atom_site_fract_x
_atom_site_fract_y
_atom_site_fract_z
_atom_site_U_iso_or_equiv
_atom_site_adp_type
_atom_site_occupancy
_atom_site_site_symmetry_order
_atom_site_calc_flag
_atom_site_refinement_flags_posn
_atom_site_refinement_flags_adp
_atom_site_refinement_flags_occupancy
_atom_site_disorder_assembly
_atom_site_disorder_group
O0AA O 0.72296(16) 0.38045(13) 0.45208(12) 0.0660(4) Uani 1 1 d . . . . .
F2 F 0.86952(16) 0.97760(12) 0.42164(13) 0.0903(4) Uani 1 1 d . . . . .
F3 F 0.50492(17) 1.00231(14) 0.66080(11) 0.0990(5) Uani 1 1 d . . . . .
O4 O 0.65963(15) 0.26468(12) 0.16587(12) 0.0644(4) Uani 1 1 d . . . . .
F5 F 0.10773(13) 0.70276(14) 0.31374(12) 0.0893(4) Uani 1 1 d . . . . .
O1 O 1.25598(14) 0.07467(13) 0.20689(12) 0.0675(4) Uani 1 1 d . . . . .
F0AA F 0.42421(16) 0.6914(2) 0.04813(14) 0.1181(6) Uani 1 1 d . . . . .
C1 C 1.3762(3) 0.1063(3) 0.1580(2) 0.0885(8) Uani 1 1 d . . . . .
H1A H 1.3397 0.1407 0.1095 0.133 Uiso 1 1 calc GR . . . .
H1B H 1.4282 0.0322 0.1180 0.133 Uiso 1 1 calc GR . . . .
H1C H 1.4417 0.1675 0.2135 0.133 Uiso 1 1 calc GR . . . .
C2 C 1.16233(19) 0.16579(18) 0.26091(15) 0.0499(4) Uani 1 1 d . . . . .
C3 C 1.17316(19) 0.28793(18) 0.27145(16) 0.0516(5) Uani 1 1 d . . . . .
H3 H 1.2533 0.3157 0.2457 0.062 Uiso 1 1 calc R . . . .
C4 C 1.06329(18) 0.36858(17) 0.32079(15) 0.0473(4) Uani 1 1 d . . . . .
H4 H 1.0701 0.4505 0.3269 0.057 Uiso 1 1 calc R . . . .
C5 C 0.94330(18) 0.33075(16) 0.36139(13) 0.0419(4) Uani 1 1 d . . . . .
C6 C 0.81496(19) 0.40823(16) 0.40234(14) 0.0440(4) Uani 1 1 d . . . . .
C7 C 0.79462(17) 0.51974(15) 0.37505(13) 0.0393(4) Uani 1 1 d . . . . .
H7 H 0.8832 0.5758 0.3935 0.047 Uiso 1 1 calc R . . . .
C8 C 0.72937(16) 0.48139(15) 0.25476(13) 0.0379(4) Uani 1 1 d . . . . .
H8 H 0.7645 0.5418 0.2277 0.046 Uiso 1 1 calc R . . . .
C9 C 0.74674(18) 0.34780(16) 0.17098(13) 0.0419(4) Uani 1 1 d . . . . .
C10 C 0.87291(17) 0.31870(15) 0.09993(13) 0.0396(4) Uani 1 1 d . . . . .
C11 C 0.9706(2) 0.41044(17) 0.09774(15) 0.0511(4) Uani 1 1 d . . . . .
H11 H 0.9556 0.4948 0.1402 0.061 Uiso 1 1 calc R . . . .
C12 C 1.0893(2) 0.3783(2) 0.03364(17) 0.0623(5) Uani 1 1 d . . . . .
H12 H 1.1540 0.4410 0.0337 0.075 Uiso 1 1 calc R . . . .
C13 C 1.1131(2) 0.2538(2) -0.03068(16) 0.0590(5) Uani 1 1 d . . . . .
O14 O 1.23353(17) 0.23382(17) -0.09105(14) 0.0934(6) Uani 1 1 d . . . . .
C15 C 1.2725(3) 0.1084(3) -0.1533(2) 0.1060(10) Uani 1 1 d . . . . .
H15A H 1.2858 0.0665 -0.1065 0.159 Uiso 1 1 calc GR . . . .
H15B H 1.3626 0.1091 -0.1874 0.159 Uiso 1 1 calc GR . . . .
H15C H 1.1955 0.0646 -0.2080 0.159 Uiso 1 1 calc GR . . . .
C16 C 0.65410(17) 0.59112(16) 0.41856(13) 0.0414(4) Uani 1 1 d . . . . .
H16 H 0.6108 0.5664 0.4719 0.050 Uiso 1 1 calc R . . . .
C17 C 0.66725(18) 0.73165(16) 0.45935(13) 0.0420(4) Uani 1 1 d . . . . .
C18 C 0.76633(19) 0.79195(17) 0.41936(15) 0.0485(4) Uani 1 1 d . . . . .
H18 H 0.8269 0.7455 0.3645 0.058 Uiso 1 1 calc R . . . .
C19 C 0.7732(2) 0.92080(19) 0.46208(17) 0.0589(5) Uani 1 1 d . . . . .
C20 C 0.6886(3) 0.9948(2) 0.54348(18) 0.0684(6) Uani 1 1 d . . . . .
H20 H 0.6963 1.0822 0.5720 0.082 Uiso 1 1 calc R . . . .
C21 C 0.5920(2) 0.9330(2) 0.58039(16) 0.0645(6) Uani 1 1 d . . . . .
C22 C 0.5780(2) 0.80447(19) 0.54075(15) 0.0530(5) Uani 1 1 d . . . . .
H22 H 0.5097 0.7666 0.5680 0.064 Uiso 1 1 calc R . . . .
C23 C 0.57711(17) 0.51561(16) 0.30145(13) 0.0409(4) Uani 1 1 d . . . . .
H23 H 0.5276 0.4394 0.2993 0.049 Uiso 1 1 calc R . . . .
C24 C 0.8987(2) 0.19424(17) 0.03464(15) 0.0510(4) Uani 1 1 d . . . . .
H24 H 0.8345 0.1313 0.0347 0.061 Uiso 1 1 calc R . . . .
C25 C 1.0175(2) 0.16078(19) -0.03069(16) 0.0581(5) Uani 1 1 d . . . . .
H25 H 1.0325 0.0766 -0.0740 0.070 Uiso 1 1 calc R . . . .
C26 C 0.46983(17) 0.57936(16) 0.25656(14) 0.0425(4) Uani 1 1 d . . . . .
C27 C 0.4978(2) 0.6063(2) 0.16929(16) 0.0587(5) Uani 1 1 d . . . . .
H27 H 0.5857 0.5843 0.1349 0.070 Uiso 1 1 calc R . . . .
C28 C 0.3943(2) 0.6658(2) 0.13390(18) 0.0688(6) Uani 1 1 d . . . . .
C29 C 0.2627(2) 0.7004(2) 0.18009(18) 0.0646(6) Uani 1 1 d . . . . .
H29 H 0.1944 0.7409 0.1550 0.078 Uiso 1 1 calc R . . . .
C30 C 0.23834(19) 0.67161(19) 0.26559(17) 0.0566(5) Uani 1 1 d . . . . .
C31 C 0.33671(18) 0.61350(17) 0.30555(15) 0.0498(4) Uani 1 1 d . . . . .
H31 H 0.3151 0.5970 0.3646 0.060 Uiso 1 1 calc R . . . .
C32 C 0.9401(2) 0.20889(17) 0.35552(15) 0.0507(4) Uani 1 1 d . . . . .
H32 H 0.8638 0.1824 0.3855 0.061 Uiso 1 1 calc R . . . .
C33 C 1.0476(2) 0.12802(18) 0.30630(17) 0.0549(5) Uani 1 1 d . . . . .
H33 H 1.0437 0.0474 0.3033 0.066 Uiso 1 1 calc R . . . .

loop_
_atom_site_aniso_label
_atom_site_aniso_U_11
_atom_site_aniso_U_22
_atom_site_aniso_U_33
_atom_site_aniso_U_23
_atom_site_aniso_U_13
_atom_site_aniso_U_12
O0AA 0.0729(9) 0.0671(9) 0.0785(10) 0.0476(8) 0.0343(8) 0.0148(7)
F2 0.1047(10) 0.0613(8) 0.1162(12) 0.0497(8) 0.0065(9) -0.0146(7)
F3 0.1107(11) 0.0888(10) 0.0741(9) 0.0072(8) 0.0262(8) 0.0555(9)
O4 0.0618(8) 0.0472(8) 0.0737(10) 0.0145(7) 0.0222(7) -0.0105(6)
F5 0.0490(7) 0.1101(11) 0.1008(10) 0.0340(9) 0.0210(7) 0.0306(7)
O1 0.0507(8) 0.0628(9) 0.0859(11) 0.0274(8) 0.0120(7) 0.0119(7)
F0AA 0.0780(9) 0.218(2) 0.1149(12) 0.1247(14) 0.0021(8) 0.0198(11)
C1 0.0644(14) 0.105(2) 0.107(2) 0.0519(17) 0.0349(14) 0.0257(14)
C2 0.0393(9) 0.0547(11) 0.0557(11) 0.0240(9) -0.0028(8) 0.0037(8)
C3 0.0368(9) 0.0598(12) 0.0650(12) 0.0338(10) 0.0004(8) -0.0043(8)
C4 0.0441(9) 0.0460(10) 0.0583(11) 0.0291(9) -0.0014(8) -0.0020(8)
C5 0.0439(9) 0.0434(9) 0.0422(9) 0.0226(8) -0.0020(7) -0.0014(7)
C6 0.0478(10) 0.0468(10) 0.0413(9) 0.0224(8) 0.0046(8) 0.0005(8)
C7 0.0401(9) 0.0386(9) 0.0413(9) 0.0191(8) 0.0051(7) -0.0005(7)
C8 0.0362(8) 0.0401(9) 0.0395(9) 0.0184(7) 0.0069(7) 0.0022(7)
C9 0.0417(9) 0.0433(10) 0.0389(9) 0.0158(8) 0.0027(7) -0.0005(7)
C10 0.0390(8) 0.0420(9) 0.0361(9) 0.0149(7) 0.0024(7) 0.0036(7)
C11 0.0522(10) 0.0442(10) 0.0535(11) 0.0163(9) 0.0152(9) 0.0042(8)
C12 0.0555(11) 0.0578(12) 0.0689(13) 0.0207(11) 0.0229(10) -0.0006(9)
C13 0.0467(10) 0.0679(13) 0.0526(12) 0.0147(10) 0.0155(9) 0.0084(9)
O14 0.0704(10) 0.0871(12) 0.0969(13) 0.0100(10) 0.0475(9) 0.0089(9)
C15 0.0808(17) 0.104(2) 0.095(2) 0.0004(17) 0.0436(15) 0.0226(15)
C16 0.0423(9) 0.0452(10) 0.0399(9) 0.0205(8) 0.0103(7) 0.0024(7)
C17 0.0412(9) 0.0445(10) 0.0374(9) 0.0146(8) 0.0015(7) 0.0070(7)
C18 0.0513(10) 0.0432(10) 0.0497(11) 0.0179(9) 0.0065(8) 0.0051(8)
C19 0.0655(12) 0.0473(11) 0.0666(13) 0.0278(10) -0.0049(10) -0.0024(9)
C20 0.0850(15) 0.0407(11) 0.0680(14) 0.0129(10) -0.0116(12) 0.0121(11)
C21 0.0688(13) 0.0596(13) 0.0493(12) 0.0064(10) 0.0022(10) 0.0300(11)
C22 0.0486(10) 0.0624(12) 0.0437(10) 0.0175(9) 0.0069(8) 0.0125(9)
C23 0.0354(8) 0.0431(9) 0.0434(9) 0.0172(8) 0.0091(7) -0.0009(7)
C24 0.0508(10) 0.0431(10) 0.0526(11) 0.0139(9) 0.0054(8) 0.0008(8)
C25 0.0561(11) 0.0491(11) 0.0547(12) 0.0068(9) 0.0108(9) 0.0114(9)
C26 0.0350(8) 0.0437(10) 0.0429(9) 0.0128(8) 0.0027(7) -0.0024(7)
C27 0.0378(9) 0.0877(15) 0.0562(12) 0.0359(11) 0.0030(8) 0.0046(9)
C28 0.0533(12) 0.1020(18) 0.0649(14) 0.0497(13) -0.0050(10) 0.0002(11)
C29 0.0468(11) 0.0707(14) 0.0738(14) 0.0294(12) -0.0114(10) 0.0060(10)
C30 0.0371(9) 0.0573(12) 0.0618(12) 0.0118(10) 0.0036(8) 0.0059(8)
C31 0.0410(9) 0.0524(11) 0.0508(11) 0.0167(9) 0.0061(8) 0.0006(8)
C32 0.0485(10) 0.0504(11) 0.0625(12) 0.0326(10) 0.0074(9) 0.0007(8)
C33 0.0523(11) 0.0455(11) 0.0728(13) 0.0309(10) 0.0018(9) 0.0023(8)

loop_
_atom_type_symbol
_atom_type_description
_atom_type_scat_dispersion_real
_atom_type_scat_dispersion_imag
_atom_type_scat_source
C C 0.0033 0.0016 'International Tables Vol C Tables 4.2.6.8 and 6.1.1.4'
H H 0.0000 0.0000 'International Tables Vol C Tables 4.2.6.8 and 6.1.1.4'
O O 0.0106 0.0060 'International Tables Vol C Tables 4.2.6.8 and 6.1.1.4'
F F 0.0171 0.0103 'International Tables Vol C Tables 4.2.6.8 and 6.1.1.4'

loop_
_geom_angle_atom_site_label_1
_geom_angle_atom_site_label_2
_geom_angle_atom_site_label_3
_geom_angle
_geom_angle_site_symmetry_1
_geom_angle_site_symmetry_3
_geom_angle_publ_flag
C2 O1 C1 118.31(17) . . ?
O1 C1 H1A 109.5 . . ?
O1 C1 H1B 109.5 . . ?
O1 C1 H1C 109.5 . . ?
H1A C1 H1B 109.5 . . ?
H1A C1 H1C 109.5 . . ?
H1B C1 H1C 109.5 . . ?
O1 C2 C3 125.08(17) . . ?
O1 C2 C33 115.11(17) . . ?
C3 C2 C33 119.80(17) . . ?
C2 C3 H3 120.4 . . ?
C2 C3 C4 119.18(17) . . ?
C4 C3 H3 120.4 . . ?
C3 C4 H4 119.0 . . ?
C3 C4 C5 121.91(17) . . ?
C5 C4 H4 119.0 . . ?
C4 C5 C6 123.60(15) . . ?
C4 C5 C32 117.51(16) . . ?
C32 C5 C6 118.72(15) . . ?
O0AA C6 C5 121.34(15) . . ?
O0AA C6 C7 120.14(15) . . ?
C5 C6 C7 118.41(14) . . ?
C6 C7 H7 112.7 . . ?
C6 C7 C8 113.48(13) . . ?
C6 C7 C16 113.96(13) . . ?
C8 C7 H7 112.7 . . ?
C16 C7 H7 112.7 . . ?
C16 C7 C8 89.29(11) . . ?
C7 C8 H8 110.4 . . ?
C9 C8 C7 118.12(13) . . ?
C9 C8 H8 110.4 . . ?
C9 C8 C23 117.80(13) . . ?
C23 C8 C7 87.92(11) . . ?
C23 C8 H8 110.4 . . ?
O4 C9 C8 119.24(15) . . ?
O4 C9 C10 120.73(15) . . ?
C10 C9 C8 119.96(14) . . ?
C11 C10 C9 123.21(15) . . ?
C24 C10 C9 119.16(15) . . ?
C24 C10 C11 117.61(16) . . ?
C10 C11 H11 119.5 . . ?
C12 C11 C10 120.96(17) . . ?
C12 C11 H11 119.5 . . ?
C11 C12 H12 119.7 . . ?
C11 C12 C13 120.52(18) . . ?
C13 C12 H12 119.7 . . ?
O14 C13 C12 115.11(19) . . ?
O14 C13 C25 125.09(19) . . ?
C25 C13 C12 119.80(17) . . ?
C13 O14 C15 118.8(2) . . ?
O14 C15 H15A 109.5 . . ?
O14 C15 H15B 109.5 . . ?
O14 C15 H15C 109.5 . . ?
H15A C15 H15B 109.5 . . ?
H15A C15 H15C 109.5 . . ?
H15B C15 H15C 109.5 . . ?
C7 C16 H16 111.4 . . ?
C7 C16 C23 87.95(12) . . ?
C17 C16 C7 116.36(13) . . ?
C17 C16 H16 111.4 . . ?
C17 C16 C23 116.37(13) . . ?
C23 C16 H16 111.4 . . ?
C18 C17 C16 122.60(15) . . ?
C22 C17 C16 118.72(16) . . ?
C22 C17 C18 118.68(17) . . ?
C17 C18 H18 120.5 . . ?
C19 C18 C17 119.04(18) . . ?
C19 C18 H18 120.5 . . ?
F2 C19 C18 118.15(19) . . ?
F2 C19 C20 118.33(19) . . ?
C20 C19 C18 123.5(2) . . ?
C19 C20 H20 122.0 . . ?
C21 C20 C19 116.02(19) . . ?
C21 C20 H20 122.0 . . ?
F3 C21 C20 118.3(2) . . ?
F3 C21 C22 118.1(2) . . ?
C20 C21 C22 123.66(19) . . ?
C17 C22 H22 120.5 . . ?
C21 C22 C17 119.07(19) . . ?
C21 C22 H22 120.5 . . ?
C8 C23 C16 89.73(12) . . ?
C8 C23 H23 108.2 . . ?
C16 C23 H23 108.2 . . ?
C26 C23 C8 121.13(14) . . ?
C26 C23 C16 119.65(14) . . ?
C26 C23 H23 108.2 . . ?
C10 C24 H24 119.0 . . ?
C10 C24 C25 121.92(17) . . ?
C25 C24 H24 119.0 . . ?
C13 C25 C24 119.18(18) . . ?
C13 C25 H25 120.4 . . ?
C24 C25 H25 120.4 . . ?
C27 C26 C23 122.96(15) . . ?
C27 C26 C31 118.53(16) . . ?
C31 C26 C23 118.50(15) . . ?
C26 C27 H27 120.4 . . ?
C28 C27 C26 119.28(18) . . ?
C28 C27 H27 120.4 . . ?
F0AA C28 C27 118.26(19) . . ?
F0AA C28 C29 118.12(19) . . ?
C29 C28 C27 123.6(2) . . ?
C28 C29 H29 122.2 . . ?
C30 C29 C28 115.53(18) . . ?
C30 C29 H29 122.2 . . ?
F5 C30 C29 117.85(18) . . ?
F5 C30 C31 118.19(19) . . ?
C29 C30 C31 123.96(18) . . ?
C26 C31 H31 120.5 . . ?
C30 C31 C26 119.07(18) . . ?
C30 C31 H31 120.5 . . ?
C5 C32 H32 119.5 . . ?
C33 C32 C5 121.04(17) . . ?
C33 C32 H32 119.5 . . ?
C2 C33 H33 119.8 . . ?
C32 C33 C2 120.34(17) . . ?
C32 C33 H33 119.8 . . ?

loop_
_geom_bond_atom_site_label_1
_geom_bond_atom_site_label_2
_geom_bond_distance
_geom_bond_site_symmetry_2
_geom_bond_publ_flag
O0AA C6 1.218(2) . ?
F2 C19 1.354(2) . ?
F3 C21 1.357(2) . ?
O4 C9 1.217(2) . ?
F5 C30 1.364(2) . ?
O1 C1 1.422(3) . ?
O1 C2 1.360(2) . ?
F0AA C28 1.358(2) . ?
C1 H1A 0.9600 . ?
C1 H1B 0.9600 . ?
C1 H1C 0.9600 . ?
C2 C3 1.380(3) . ?
C2 C33 1.388(3) . ?
C3 H3 0.9300 . ?
C3 C4 1.385(3) . ?
C4 H4 0.9300 . ?
C4 C5 1.388(2) . ?
C5 C6 1.478(2) . ?
C5 C32 1.399(2) . ?
C6 C7 1.518(2) . ?
C7 H7 0.9800 . ?
C7 C8 1.585(2) . ?
C7 C16 1.546(2) . ?
C8 H8 0.9800 . ?
C8 C9 1.517(2) . ?
C8 C23 1.540(2) . ?
C9 C10 1.484(2) . ?
C10 C11 1.389(2) . ?
C10 C24 1.385(2) . ?
C11 H11 0.9300 . ?
C11 C12 1.375(2) . ?
C12 H12 0.9300 . ?
C12 C13 1.379(3) . ?
C13 O14 1.362(2) . ?
C13 C25 1.378(3) . ?
O14 C15 1.418(3) . ?
C15 H15A 0.9600 . ?
C15 H15B 0.9600 . ?
C15 H15C 0.9600 . ?
C16 H16 0.9800 . ?
C16 C17 1.502(2) . ?
C16 C23 1.578(2) . ?
C17 C18 1.393(2) . ?
C17 C22 1.389(2) . ?
C18 H18 0.9300 . ?
C18 C19 1.371(3) . ?
C19 C20 1.367(3) . ?
C20 H20 0.9300 . ?
C20 C21 1.365(3) . ?
C21 C22 1.371(3) . ?
C22 H22 0.9300 . ?
C23 H23 0.9800 . ?
C23 C26 1.504(2) . ?
C24 H24 0.9300 . ?
C24 C25 1.385(3) . ?
C25 H25 0.9300 . ?
C26 C27 1.383(2) . ?
C26 C31 1.393(2) . ?
C27 H27 0.9300 . ?
C27 C28 1.374(3) . ?
C28 C29 1.366(3) . ?
C29 H29 0.9300 . ?
C29 C30 1.366(3) . ?
C30 C31 1.367(3) . ?
C31 H31 0.9300 . ?
C32 H32 0.9300 . ?
C32 C33 1.369(3) . ?
C33 H33 0.9300 . ?

loop_
_geom_torsion_atom_site_label_1
_geom_torsion_atom_site_label_2
_geom_torsion_atom_site_label_3
_geom_torsion_atom_site_label_4
_geom_torsion
_geom_torsion_site_symmetry_1
_geom_torsion_site_symmetry_2
_geom_torsion_site_symmetry_3
_geom_torsion_site_symmetry_4
_geom_torsion_publ_flag
O0AA C6 C7 C8 -98.62(19) . . . . ?
O0AA C6 C7 C16 1.7(2) . . . . ?
F2 C19 C20 C21 179.18(18) . . . . ?
F3 C21 C22 C17 -179.23(16) . . . . ?
O4 C9 C10 C11 176.12(18) . . . . ?
O4 C9 C10 C24 -6.0(2) . . . . ?
F5 C30 C31 C26 179.12(16) . . . . ?
O1 C2 C3 C4 174.59(17) . . . . ?
O1 C2 C33 C32 -175.04(17) . . . . ?
F0AA C28 C29 C30 179.6(2) . . . . ?
C1 O1 C2 C3 0.8(3) . . . . ?
C1 O1 C2 C33 179.89(19) . . . . ?
C2 C3 C4 C5 0.9(3) . . . . ?
C3 C2 C33 C32 4.1(3) . . . . ?
C3 C4 C5 C6 -172.24(17) . . . . ?
C3 C4 C5 C32 3.0(3) . . . . ?
C4 C5 C6 O0AA -168.76(18) . . . . ?
C4 C5 C6 C7 15.0(2) . . . . ?
C4 C5 C32 C33 -3.4(3) . . . . ?
C5 C6 C7 C8 77.70(18) . . . . ?
C5 C6 C7 C16 177.97(14) . . . . ?
C5 C32 C33 C2 -0.1(3) . . . . ?
C6 C5 C32 C33 172.09(17) . . . . ?
C6 C7 C8 C9 -21.86(19) . . . . ?
C6 C7 C8 C23 98.78(14) . . . . ?
C6 C7 C16 C17 142.66(15) . . . . ?
C6 C7 C16 C23 -98.77(15) . . . . ?
C7 C8 C9 O4 82.6(2) . . . . ?
C7 C8 C9 C10 -94.55(17) . . . . ?
C7 C8 C23 C16 16.80(11) . . . . ?
C7 C8 C23 C26 141.90(15) . . . . ?
C7 C16 C17 C18 28.6(2) . . . . ?
C7 C16 C17 C22 -150.86(15) . . . . ?
C7 C16 C23 C8 -17.23(12) . . . . ?
C7 C16 C23 C26 -143.54(14) . . . . ?
C8 C7 C16 C17 -101.84(15) . . . . ?
C8 C7 C16 C23 16.73(11) . . . . ?
C8 C9 C10 C11 -6.7(2) . . . . ?
C8 C9 C10 C24 171.14(15) . . . . ?
C8 C23 C26 C27 2.7(3) . . . . ?
C8 C23 C26 C31 -176.92(15) . . . . ?
C9 C8 C23 C16 137.73(14) . . . . ?
C9 C8 C23 C26 -97.16(18) . . . . ?
C9 C10 C11 C12 177.37(17) . . . . ?
C9 C10 C24 C25 -177.79(17) . . . . ?
C10 C11 C12 C13 0.5(3) . . . . ?
C10 C24 C25 C13 0.2(3) . . . . ?
C11 C10 C24 C25 0.2(3) . . . . ?
C11 C12 C13 O14 179.56(19) . . . . ?
C11 C12 C13 C25 -0.1(3) . . . . ?
C12 C13 O14 C15 175.3(2) . . . . ?
C12 C13 C25 C24 -0.3(3) . . . . ?
O14 C13 C25 C24 -179.8(2) . . . . ?
C16 C7 C8 C9 -137.81(14) . . . . ?
C16 C7 C8 C23 -17.16(12) . . . . ?
C16 C17 C18 C19 -179.00(16) . . . . ?
C16 C17 C22 C21 178.34(16) . . . . ?
C16 C23 C26 C27 112.40(19) . . . . ?
C16 C23 C26 C31 -67.2(2) . . . . ?
C17 C16 C23 C8 101.34(15) . . . . ?
C17 C16 C23 C26 -25.0(2) . . . . ?
C17 C18 C19 F2 -179.58(16) . . . . ?
C17 C18 C19 C20 0.7(3) . . . . ?
C18 C17 C22 C21 -1.2(3) . . . . ?
C18 C19 C20 C21 -1.1(3) . . . . ?
C19 C20 C21 F3 -179.66(18) . . . . ?
C19 C20 C21 C22 0.3(3) . . . . ?
C20 C21 C22 C17 0.8(3) . . . . ?
C22 C17 C18 C19 0.5(3) . . . . ?
C23 C8 C9 O4 -21.0(2) . . . . ?
C23 C8 C9 C10 161.85(14) . . . . ?
C23 C16 C17 C18 -73.0(2) . . . . ?
C23 C16 C17 C22 107.53(17) . . . . ?
C23 C26 C27 C28 -179.41(19) . . . . ?
C23 C26 C31 C30 179.93(16) . . . . ?
C24 C10 C11 C12 -0.6(3) . . . . ?
C25 C13 O14 C15 -5.0(3) . . . . ?
C26 C27 C28 F0AA 179.9(2) . . . . ?
C26 C27 C28 C29 -0.2(4) . . . . ?
C27 C26 C31 C30 0.3(3) . . . . ?
C27 C28 C29 C30 -0.2(3) . . . . ?
C28 C29 C30 F5 -179.19(19) . . . . ?
C28 C29 C30 C31 0.8(3) . . . . ?
C29 C30 C31 C26 -0.8(3) . . . . ?
C31 C26 C27 C28 0.2(3) . . . . ?
C32 C5 C6 O0AA 16.1(3) . . . . ?
C32 C5 C6 C7 -160.20(16) . . . . ?
C33 C2 C3 C4 -4.4(3) . . . . ?
